data_7047940
loop_
_publ_author_name
'Borisova, Nataliya E.'
'Sumyanova, Tsagana B.'
'Kharcheva, Anastasia V.'
'Matveev, Petr I.'
'Ivanov, Alexey V.'
'Razumova, Elizaveta A.'
'Patsaeva, Svetlana V.'

_publ_section_title
;
 The lanthanide complexes of 2,2'-bipyridyl-6,6'-dicarboxylic
 dimethylanilides: the influence of a secondary coordination sphere on the
 stability, structure, luminescence and f-element extraction.
;
_journal_issue 46
_journal_name_full 'Dalton transactions (Cambridge, England : 2003)'
_journal_page_first 16755
_journal_page_last 16765
_journal_paper_doi 10.1039/c8dt03734e
_journal_volume 47
_journal_year 2018
_chemical_formula_moiety 'C32 H34 Dy N7 O11'
_chemical_formula_sum 'C32 H34 Dy N7 O11'
_chemical_formula_weight 855.16
_space_group_crystal_system monoclinic
_space_group_IT_number 14
_space_group_name_Hall '-P 2ybc'
_space_group_name_H-M_alt 'P 1 21/c 1'
_symmetry_space_group_name_Hall '-P 2ybc'
_symmetry_space_group_name_H-M 'P 1 21/c 1'
_atom_sites_solution_hydrogens geom
_audit_creation_method SHELXL-2014/6
_audit_update_record
;
2018-01-08 deposited with the CCDC.
2018-11-01 downloaded from the CCDC.
;
_cell_angle_alpha 90
_cell_angle_beta 93.831(2)
_cell_angle_gamma 90
_cell_formula_units_Z 4
_cell_length_a 26.0636(18)
_cell_length_b 8.1361(6)
_cell_length_c 16.2987(11)
_cell_measurement_reflns_used 749
_cell_measurement_temperature 120(2)
_cell_measurement_theta_max 25
_cell_measurement_theta_min 3
_cell_volume 3448.5(4)
_computing_cell_refinement 'Bruker SAINT'
_computing_data_collection 'Bruker APEX II'
_computing_data_reduction 'Bruker SAINT'
_computing_molecular_graphics 'Bruker SHELXTL'
_computing_publication_material 'Bruker SHELXTL'
_computing_structure_refinement 'SHELXL-97 (Sheldrick, 1997)'
_computing_structure_solution 'SHELXS-97 (Sheldrick, 1997)'
_diffrn_ambient_temperature 120(2)
_diffrn_measured_fraction_theta_full 1.000
_diffrn_measured_fraction_theta_max 0.997
_diffrn_measurement_device_type 'Bruker APEX II CCD area detector''
_diffrn_measurement_method 'omega scans'
_diffrn_radiation_type MoK\a
_diffrn_radiation_wavelength 0.71073
_diffrn_reflns_av_R_equivalents 0.0768
_diffrn_reflns_av_unetI/netI 0.0711
_diffrn_reflns_Laue_measured_fraction_full 1.000
_diffrn_reflns_Laue_measured_fraction_max 0.997
_diffrn_reflns_limit_h_max 38
_diffrn_reflns_limit_h_min -38
_diffrn_reflns_limit_k_max 11
_diffrn_reflns_limit_k_min -11
_diffrn_reflns_limit_l_max 23
_diffrn_reflns_limit_l_min -23
_diffrn_reflns_number 47587
_diffrn_reflns_point_group_measured_fraction_full 1.000
_diffrn_reflns_point_group_measured_fraction_max 0.997
_diffrn_reflns_theta_full 25.242
_diffrn_reflns_theta_max 31.557
_diffrn_reflns_theta_min 0.783
_exptl_absorpt_coefficient_mu 2.237
_exptl_absorpt_correction_type multi-scan
_exptl_absorpt_process_details SADABS
_exptl_crystal_colour colorless
_exptl_crystal_density_diffrn 1.647
_exptl_crystal_description plate
_exptl_crystal_F_000 1716
_exptl_crystal_size_max 0.330
_exptl_crystal_size_mid 0.220
_exptl_crystal_size_min 0.050
_exptl_transmission_factor_max 0.846
_exptl_transmission_factor_min 0.516
_refine_diff_density_max 1.154
_refine_diff_density_min -1.182
_refine_diff_density_rms 0.153
_refine_ls_extinction_method none
_refine_ls_goodness_of_fit_ref 0.999
_refine_ls_hydrogen_treatment constr
_refine_ls_matrix_type full
_refine_ls_number_parameters 466
_refine_ls_number_reflns 11477
_refine_ls_number_restraints 0
_refine_ls_restrained_S_all 0.999
_refine_ls_R_factor_all 0.0637
_refine_ls_R_factor_gt 0.0400
_refine_ls_shift/su_max 0.009
_refine_ls_shift/su_mean 0.000
_refine_ls_structure_factor_coef Fsqd
_refine_ls_weighting_details 'w=1/[\s^2^(Fo^2^)+(0.0294P)^2^] where P=(Fo^2^+2Fc^2^)/3'
_refine_ls_weighting_scheme calc
_refine_ls_wR_factor_gt 0.0718
_refine_ls_wR_factor_ref 0.0804
_reflns_Friedel_coverage 0.000
_reflns_number_gt 8808
_reflns_number_total 11477
_reflns_threshold_expression I>2\s(I)
_cod_data_source_file c8dt03734e2.cif
_cod_data_source_block neb61
_cod_depositor_comments 'Adding full bibliography for 7047937--7047941.cif.'
_cod_database_code 7047940
_shelx_space_group_comment
;
The symmetry employed for this shelxl refinement is uniquely defined
by the following loop, which should always be used as a source of
symmetry information in preference to the above space-group names.
They are only intended as comments.
;
_shelx_estimated_absorpt_t_min 0.526
_shelx_estimated_absorpt_t_max 0.896
_shelxl_version_number 2014/6

loop_
_space_group_symop_operation_xyz
'x, y, z'
'-x, y+1/2, -z+1/2'
'-x, -y, -z'
'x, -y-1/2, z-1/2'

loop_
_atom_site_label
_atom_site_type_symbol
_atom_site_fract_x
_atom_site_fract_y
_atom_site_fract_z
_atom_site_U_iso_or_equiv
_atom_site_adp_type
_atom_site_occupancy
_atom_site_site_symmetry_order
_atom_site_calc_flag
_atom_site_refinement_flags_posn
_atom_site_refinement_flags_adp
Dy1 Dy 0.24943(2) 0.47537(2) 0.57229(2) 0.00986(4) Uani 1 1 d . .
O1 O 0.30672(9) 0.2621(3) 0.60350(13) 0.0168(5) Uani 1 1 d . .
O1N O 0.15537(8) 0.4927(2) 0.57793(13) 0.0160(5) Uani 1 1 d . .
N1N N 0.15385(11) 0.4233(3) 0.64849(17) 0.0179(6) Uani 1 1 d . .
N1 N 0.36348(10) 0.1035(3) 0.67449(15) 0.0146(5) Uani 1 1 d . .
C1 C 0.32916(12) 0.2263(4) 0.67130(19) 0.0142(6) Uani 1 1 d . .
O2 O 0.22375(8) 0.7228(2) 0.50202(12) 0.0117(4) Uani 1 1 d . .
N2N N 0.20462(9) 0.2667(3) 0.44669(14) 0.0089(5) Uani 1 1 d . .
O2N O 0.19584(8) 0.3593(3) 0.67712(13) 0.0156(5) Uani 1 1 d . .
N2 N 0.14843(10) 0.8629(3) 0.49988(15) 0.0145(5) Uani 1 1 d . .
C2 C 0.37178(13) 0.0188(4) 0.5955(2) 0.0199(7) Uani 1 1 d . .
H2A H 0.3385 0.0074 0.5630 0.024 Uiso 1 1 calc R U
H2B H 0.3856 -0.0929 0.6070 0.024 Uiso 1 1 calc R U
O3N O 0.11483(9) 0.4226(4) 0.68614(16) 0.0331(6) Uani 1 1 d . .
N3N N 0.34454(11) 0.6025(4) 0.51650(17) 0.0238(7) Uani 1 1 d . .
C3 C 0.40882(13) 0.1133(5) 0.5461(2) 0.0267(8) Uani 1 1 d . .
H3A H 0.4147 0.0529 0.4955 0.040 Uiso 1 1 calc R U
H3B H 0.4415 0.1269 0.5786 0.040 Uiso 1 1 calc R U
H3C H 0.3943 0.2216 0.5320 0.040 Uiso 1 1 calc R U
O4N O 0.21533(10) 0.2042(3) 0.51640(14) 0.0241(5) Uani 1 1 d . .
C4 C 0.39903(12) 0.0620(4) 0.74236(19) 0.0140(6) Uani 1 1 d . .
O5N O 0.21589(10) 0.4112(3) 0.43427(14) 0.0252(6) Uani 1 1 d . .
C5 C 0.43488(12) 0.1748(4) 0.77390(19) 0.0161(6) Uani 1 1 d . .
H5A H 0.4348 0.2837 0.7529 0.019 Uiso 1 1 calc R U
O6N O 0.18207(10) 0.1817(3) 0.39040(15) 0.0293(6) Uani 1 1 d . .
C6 C 0.47101(12) 0.1285(4) 0.8364(2) 0.0182(7) Uani 1 1 d . .
C6A C 0.43953(14) -0.3279(4) 0.8560(2) 0.0296(9) Uani 1 1 d . .
H6AA H 0.4048 -0.3746 0.8544 0.044 Uiso 1 1 calc R U
H6AB H 0.4554 -0.3352 0.9122 0.044 Uiso 1 1 calc R U
H6AC H 0.4604 -0.3893 0.8186 0.044 Uiso 1 1 calc R U
O7N O 0.31563(9) 0.5094(3) 0.47041(14) 0.0219(5) Uani 1 1 d . .
C7 C 0.47166(12) -0.0352(4) 0.8626(2) 0.0214(7) Uani 1 1 d . .
H7A H 0.4969 -0.0687 0.9040 0.026 Uiso 1 1 calc R U
C7A C 0.50869(14) 0.2518(5) 0.8746(2) 0.0291(8) Uani 1 1 d . .
H7AA H 0.5163 0.3347 0.8335 0.044 Uiso 1 1 calc R U
H7AB H 0.5405 0.1954 0.8937 0.044 Uiso 1 1 calc R U
H7AC H 0.4937 0.3053 0.9212 0.044 Uiso 1 1 calc R U
O8N O 0.33072(8) 0.6313(3) 0.58737(13) 0.0199(5) Uani 1 1 d . .
C8 C 0.43653(12) -0.1505(4) 0.8299(2) 0.0186(7) Uani 1 1 d . .
O9N O 0.38343(12) 0.6638(5) 0.49210(19) 0.0619(11) Uani 1 1 d . .
C9 C 0.39950(12) -0.0993(4) 0.77032(19) 0.0175(7) Uani 1 1 d . .
H9A H 0.3743 -0.1748 0.7485 0.021 Uiso 1 1 calc R U
C10 C 0.31553(11) 0.3255(4) 0.74474(18) 0.0116(6) Uani 1 1 d . .
C11 C 0.32281(11) 0.2821(4) 0.82702(18) 0.0143(6) Uani 1 1 d . .
H11A H 0.3386 0.1807 0.8429 0.017 Uiso 1 1 calc R U
C12 C 0.30634(12) 0.3912(4) 0.88558(18) 0.0160(6) Uani 1 1 d . .
H12A H 0.3102 0.3639 0.9423 0.019 Uiso 1 1 calc R U
C13 C 0.28438(11) 0.5389(4) 0.86105(18) 0.0139(6) Uani 1 1 d . .
H13A H 0.2751 0.6173 0.9006 0.017 Uiso 1 1 calc R U
C14 C 0.27603(11) 0.5716(4) 0.77708(18) 0.0118(6) Uani 1 1 d . .
N15 N 0.29122(9) 0.4653(3) 0.72031(15) 0.0122(5) Uani 1 1 d . .
C16 C 0.19118(11) 0.8042(4) 0.53863(18) 0.0114(6) Uani 1 1 d . .
C17 C 0.13999(13) 0.8347(4) 0.40984(18) 0.0182(7) Uani 1 1 d . .
H17A H 0.1736 0.8354 0.3848 0.022 Uiso 1 1 calc R U
H17B H 0.1190 0.9255 0.3850 0.022 Uiso 1 1 calc R U
C18 C 0.11304(13) 0.6723(4) 0.3907(2) 0.0262(8) Uani 1 1 d . .
H18A H 0.1052 0.6630 0.3313 0.039 Uiso 1 1 calc R U
H18B H 0.0810 0.6678 0.4189 0.039 Uiso 1 1 calc R U
H18C H 0.1355 0.5815 0.4097 0.039 Uiso 1 1 calc R U
C19 C 0.10569(11) 0.9302(4) 0.54118(18) 0.0139(6) Uani 1 1 d . .
C20 C 0.09001(12) 1.0907(4) 0.52282(19) 0.0161(6) Uani 1 1 d . .
H20A H 0.1078 1.1546 0.4851 0.019 Uiso 1 1 calc R U
C21 C 0.04836(12) 1.1564(4) 0.5599(2) 0.0187(7) Uani 1 1 d . .
C21A C 0.03068(13) 1.3290(4) 0.5415(2) 0.0240(8) Uani 1 1 d . .
H21A H 0.0587 1.3915 0.5190 0.036 Uiso 1 1 calc R U
H21B H 0.0208 1.3815 0.5923 0.036 Uiso 1 1 calc R U
H21C H 0.0010 1.3267 0.5013 0.036 Uiso 1 1 calc R U
C22 C 0.02307(13) 1.0581(4) 0.6148(2) 0.0200(7) Uani 1 1 d . .
H22A H -0.0053 1.1026 0.6410 0.024 Uiso 1 1 calc R U
C22A C 0.00848(14) 0.7922(5) 0.6898(2) 0.0321(9) Uani 1 1 d . .
H22B H 0.0032 0.8540 0.7401 0.048 Uiso 1 1 calc R U
H22C H 0.0280 0.6919 0.7037 0.048 Uiso 1 1 calc R U
H22D H -0.0249 0.7628 0.6626 0.048 Uiso 1 1 calc R U
C23 C 0.03814(13) 0.8971(4) 0.6325(2) 0.0209(7) Uani 1 1 d . .
C24 C 0.08005(12) 0.8327(4) 0.59468(19) 0.0171(7) Uani 1 1 d . .
H24A H 0.0909 0.7229 0.6055 0.021 Uiso 1 1 calc R U
C25 C 0.20371(11) 0.8340(4) 0.62887(17) 0.0113(6) Uani 1 1 d . .
C26 C 0.19384(12) 0.9761(4) 0.67079(18) 0.0147(6) Uani 1 1 d . .
H26A H 0.1743 1.0626 0.6449 0.018 Uiso 1 1 calc R U
C27 C 0.21332(13) 0.9897(4) 0.75243(19) 0.0171(7) Uani 1 1 d . .
H27A H 0.2081 1.0877 0.7825 0.021 Uiso 1 1 calc R U
C28 C 0.24024(12) 0.8598(4) 0.78935(19) 0.0168(7) Uani 1 1 d . .
H28A H 0.2530 0.8668 0.8452 0.020 Uiso 1 1 calc R U
C29 C 0.24831(11) 0.7189(4) 0.74372(18) 0.0124(6) Uani 1 1 d . .
N30 N 0.23104(9) 0.7085(3) 0.66396(14) 0.0105(5) Uani 1 1 d . .

loop_
_atom_site_aniso_label
_atom_site_aniso_U_11
_atom_site_aniso_U_22
_atom_site_aniso_U_33
_atom_site_aniso_U_23
_atom_site_aniso_U_13
_atom_site_aniso_U_12
Dy1 0.01341(7) 0.00903(7) 0.00704(6) -0.00012(5) -0.00013(4) 0.00138(6)
O1 0.0230(12) 0.0159(12) 0.0109(11) 0.0002(9) -0.0042(9) 0.0083(9)
O1N 0.0171(11) 0.0153(12) 0.0151(11) 0.0050(8) -0.0016(9) -0.0013(9)
N1N 0.0201(14) 0.0169(14) 0.0167(14) -0.0011(11) 0.0014(11) -0.0040(11)
N1 0.0173(13) 0.0128(13) 0.0133(13) -0.0017(10) -0.0014(10) 0.0056(10)
C1 0.0156(15) 0.0131(15) 0.0138(15) -0.0004(12) 0.0016(12) 0.0029(12)
O2 0.0154(11) 0.0119(11) 0.0081(10) 0.0014(8) 0.0024(8) 0.0008(8)
N2N 0.0116(12) 0.0090(12) 0.0063(11) 0.0024(9) 0.0017(9) 0.0020(9)
O2N 0.0172(11) 0.0154(12) 0.0141(11) 0.0029(9) 0.0006(9) 0.0017(9)
N2 0.0185(13) 0.0148(14) 0.0102(12) 0.0008(10) 0.0016(10) 0.0037(10)
C2 0.0265(17) 0.0147(16) 0.0179(16) -0.0065(13) -0.0043(13) 0.0094(14)
O3N 0.0222(14) 0.0507(18) 0.0279(15) 0.0056(13) 0.0113(11) 0.0002(12)
N3N 0.0214(15) 0.0323(18) 0.0182(15) -0.0071(13) 0.0060(12) -0.0070(13)
C3 0.0256(19) 0.035(2) 0.0195(18) -0.0074(15) 0.0015(15) 0.0063(16)
O4N 0.0348(15) 0.0189(13) 0.0180(13) 0.0034(10) -0.0026(11) -0.0010(11)
C4 0.0145(15) 0.0127(16) 0.0146(15) 0.0008(11) 0.0002(12) 0.0044(11)
O5N 0.0377(15) 0.0204(13) 0.0172(12) 0.0019(10) -0.0014(11) -0.0083(11)
C5 0.0166(15) 0.0151(16) 0.0169(16) 0.0017(12) 0.0025(12) -0.0005(12)
O6N 0.0389(16) 0.0286(15) 0.0196(13) -0.0081(11) -0.0043(11) -0.0118(12)
C6 0.0153(16) 0.0232(18) 0.0162(16) 0.0016(13) 0.0009(13) 0.0023(13)
C6A 0.030(2) 0.026(2) 0.033(2) 0.0115(16) 0.0008(17) 0.0063(16)
O7N 0.0216(12) 0.0269(14) 0.0174(12) -0.0068(10) 0.0034(9) -0.0050(10)
C7 0.0182(16) 0.0314(19) 0.0143(15) 0.0064(14) -0.0018(12) 0.0064(15)
C7A 0.0212(18) 0.037(2) 0.028(2) 0.0001(17) -0.0049(15) -0.0052(16)
O8N 0.0202(12) 0.0266(13) 0.0133(11) -0.0038(9) 0.0042(9) -0.0057(10)
C8 0.0179(16) 0.0226(18) 0.0161(16) 0.0061(13) 0.0073(13) 0.0069(13)
O9N 0.0446(19) 0.105(3) 0.0393(19) -0.0302(18) 0.0256(15) -0.0465(19)
C9 0.0178(16) 0.0152(17) 0.0196(17) 0.0038(13) 0.0011(13) 0.0019(12)
C10 0.0107(14) 0.0133(15) 0.0107(14) 0.0012(11) 0.0002(11) -0.0003(11)
C11 0.0120(14) 0.0150(16) 0.0157(15) 0.0038(12) 0.0000(12) 0.0029(12)
C12 0.0155(15) 0.0230(18) 0.0095(14) 0.0030(12) 0.0005(12) 0.0005(13)
C13 0.0153(14) 0.0185(16) 0.0079(13) -0.0011(12) -0.0005(11) 0.0014(12)
C14 0.0123(14) 0.0133(14) 0.0100(14) -0.0010(11) 0.0017(11) -0.0013(11)
N15 0.0141(12) 0.0125(12) 0.0101(12) 0.0019(10) 0.0013(9) 0.0016(10)
C16 0.0155(15) 0.0087(14) 0.0102(14) 0.0006(11) 0.0027(11) -0.0016(11)
C17 0.0201(16) 0.0242(18) 0.0098(15) 0.0005(12) -0.0023(12) 0.0054(13)
C18 0.0242(19) 0.029(2) 0.0250(19) -0.0056(15) -0.0046(15) 0.0015(15)
C19 0.0134(14) 0.0160(16) 0.0123(14) -0.0022(11) -0.0007(11) 0.0019(12)
C20 0.0151(15) 0.0164(16) 0.0166(16) 0.0023(12) -0.0008(12) 0.0003(12)
C21 0.0175(16) 0.0183(17) 0.0195(17) -0.0027(13) -0.0036(13) 0.0026(13)
C21A 0.0205(18) 0.0170(18) 0.034(2) -0.0018(15) 0.0015(15) 0.0046(14)
C22 0.0174(16) 0.0243(19) 0.0182(16) -0.0059(13) 0.0011(13) 0.0048(13)
C22A 0.030(2) 0.038(2) 0.030(2) 0.0065(17) 0.0119(17) -0.0022(17)
C23 0.0208(17) 0.0272(19) 0.0144(16) -0.0007(13) -0.0001(13) -0.0002(14)
C24 0.0188(16) 0.0178(16) 0.0145(16) -0.0001(12) -0.0004(12) 0.0028(13)
C25 0.0121(14) 0.0131(15) 0.0085(14) 0.0013(11) -0.0009(11) -0.0005(11)
C26 0.0207(15) 0.0114(14) 0.0122(14) 0.0013(12) 0.0013(12) 0.0033(12)
C27 0.0276(17) 0.0098(16) 0.0141(15) -0.0040(11) 0.0021(13) 0.0004(12)
C28 0.0201(16) 0.0188(17) 0.0114(15) -0.0040(12) 0.0004(12) 0.0025(13)
C29 0.0141(14) 0.0141(15) 0.0090(14) 0.0013(11) 0.0011(11) 0.0005(11)
N30 0.0123(12) 0.0104(12) 0.0090(12) 0.0011(9) 0.0018(9) -0.0014(9)

loop_
_atom_type_symbol
_atom_type_description
_atom_type_scat_dispersion_real
_atom_type_scat_dispersion_imag
_atom_type_scat_source
C C 0.0033 0.0016 'International Tables Vol C Tables 4.2.6.8 and 6.1.1.4'
H H 0.0000 0.0000 'International Tables Vol C Tables 4.2.6.8 and 6.1.1.4'
N N 0.0061 0.0033 'International Tables Vol C Tables 4.2.6.8 and 6.1.1.4'
O O 0.0106 0.0060 'International Tables Vol C Tables 4.2.6.8 and 6.1.1.4'
Dy Dy -0.1892 4.4098 'International Tables Vol C Tables 4.2.6.8 and 6.1.1.4'

loop_
_geom_angle_atom_site_label_1
_geom_angle_atom_site_label_2
_geom_angle_atom_site_label_3
_geom_angle
O1 Dy1 O2 152.81(7)
O1 Dy1 O5N 103.28(8)
O2 Dy1 O5N 70.33(7)
O1 Dy1 O1N 131.39(7)
O2 Dy1 O1N 73.87(7)
O5N Dy1 O1N 75.40(8)
O1 Dy1 O2N 87.01(7)
O2 Dy1 O2N 120.08(7)
O5N Dy1 O2N 112.08(8)
O1N Dy1 O2N 52.04(7)
O1 Dy1 O8N 80.05(8)
O2 Dy1 O8N 79.96(7)
O5N Dy1 O8N 117.31(8)
O1N Dy1 O8N 144.77(7)
O2N Dy1 O8N 130.55(7)
O1 Dy1 N30 125.90(8)
O2 Dy1 N30 65.50(7)
O5N Dy1 N30 130.81(8)
O1N Dy1 N30 72.60(7)
O2N Dy1 N30 74.59(7)
O8N Dy1 N30 75.29(8)
O1 Dy1 O7N 76.41(8)
O2 Dy1 O7N 76.76(7)
O5N Dy1 O7N 68.07(8)
O1N Dy1 O7N 138.99(7)
O2N Dy1 O7N 162.73(7)
O8N Dy1 O7N 51.71(7)
N30 Dy1 O7N 119.16(8)
O1 Dy1 O4N 68.41(8)
O2 Dy1 O4N 118.85(7)
O5N Dy1 O4N 51.58(8)
O1N Dy1 O4N 74.71(7)
O2N Dy1 O4N 73.35(7)
O8N Dy1 O4N 139.83(8)
N30 Dy1 O4N 143.85(8)
O7N Dy1 O4N 95.71(8)
O1 Dy1 N15 63.06(7)
O2 Dy1 N15 124.18(7)
O5N Dy1 N15 165.35(8)
O1N Dy1 N15 109.01(7)
O2N Dy1 N15 64.11(7)
O8N Dy1 N15 67.50(8)
N30 Dy1 N15 63.11(8)
O7N Dy1 N15 111.05(8)
O4N Dy1 N15 115.20(8)
O1 Dy1 N2N 86.49(7)
O2 Dy1 N2N 93.98(7)
O5N Dy1 N2N 25.39(7)
O1N Dy1 N2N 72.52(7)
O2N Dy1 N2N 92.62(7)
O8N Dy1 N2N 133.31(7)
N30 Dy1 N2N 143.30(7)
O7N Dy1 N2N 81.72(7)
O4N Dy1 N2N 26.22(7)
N15 Dy1 N2N 141.24(7)
O1 Dy1 N1N 110.88(8)
O2 Dy1 N1N 96.18(7)
O5N Dy1 N1N 95.73(8)
O1N Dy1 N1N 26.26(7)
O2N Dy1 N1N 25.98(7)
O8N Dy1 N1N 142.38(7)
N30 Dy1 N1N 69.29(8)
O7N Dy1 N1N 163.66(8)
O4N Dy1 N1N 74.58(8)
N15 Dy1 N1N 85.16(8)
N2N Dy1 N1N 84.12(7)
C1 O1 Dy1 128.6(2)
N1N O1N Dy1 95.65(17)
O3N N1N O2N 122.6(3)
O3N N1N O1N 121.9(3)
O2N N1N O1N 115.5(2)
O3N N1N Dy1 170.8(2)
O2N N1N Dy1 58.14(14)
O1N N1N Dy1 58.08(14)
C1 N1 C4 126.9(3)
C1 N1 C2 116.5(3)
C4 N1 C2 115.7(2)
O1 C1 N1 118.7(3)
O1 C1 C10 117.2(3)
N1 C1 C10 124.1(3)
C16 O2 Dy1 113.08(18)
O5N N2N O4N 119.6(2)
O5N N2N O6N 120.5(2)
O4N N2N O6N 119.9(2)
O5N N2N Dy1 57.22(14)
O4N N2N Dy1 62.42(15)
O6N N2N Dy1 175.8(2)
N1N O2N Dy1 95.88(17)
C16 N2 C19 124.1(2)
C16 N2 C17 118.5(2)
C19 N2 C17 116.7(2)
N1 C2 C3 111.1(3)
N1 C2 H2A 109.4
C3 C2 H2A 109.4
N1 C2 H2B 109.4
C3 C2 H2B 109.4
H2A C2 H2B 108.0
O9N N3N O8N 121.3(3)
O9N N3N O7N 121.4(3)
O8N N3N O7N 117.2(3)
O9N N3N Dy1 176.7(3)
O8N N3N Dy1 58.10(15)
O7N N3N Dy1 59.17(15)
C2 C3 H3A 109.5
C2 C3 H3B 109.5
H3A C3 H3B 109.5
C2 C3 H3C 109.5
H3A C3 H3C 109.5
H3B C3 H3C 109.5
N2N O4N Dy1 91.36(16)
C5 C4 C9 120.9(3)
C5 C4 N1 121.0(3)
C9 C4 N1 117.8(3)
N2N O5N Dy1 97.39(17)
C4 C5 C6 119.9(3)
C4 C5 H5A 120.0
C6 C5 H5A 120.0
C5 C6 C7 118.4(3)
C5 C6 C7A 120.7(3)
C7 C6 C7A 120.9(3)
C8 C6A H6AA 109.5
C8 C6A H6AB 109.5
H6AA C6A H6AB 109.5
C8 C6A H6AC 109.5
H6AA C6A H6AC 109.5
H6AB C6A H6AC 109.5
N3N O7N Dy1 94.68(17)
C8 C7 C6 122.1(3)
C8 C7 H7A 119.0
C6 C7 H7A 119.0
C6 C7A H7AA 109.5
C6 C7A H7AB 109.5
H7AA C7A H7AB 109.5
C6 C7A H7AC 109.5
H7AA C7A H7AC 109.5
H7AB C7A H7AC 109.5
N3N O8N Dy1 96.32(18)
C9 C8 C7 118.3(3)
C9 C8 C6A 120.5(3)
C7 C8 C6A 121.2(3)
C8 C9 C4 120.3(3)
C8 C9 H9A 119.9
C4 C9 H9A 119.9
N15 C10 C11 122.1(3)
N15 C10 C1 110.4(2)
C11 C10 C1 127.4(3)
C10 C11 C12 118.2(3)
C10 C11 H11A 120.9
C12 C11 H11A 120.9
C13 C12 C11 119.9(3)
C13 C12 H12A 120.1
C11 C12 H12A 120.1
C12 C13 C14 119.0(3)
C12 C13 H13A 120.5
C14 C13 H13A 120.5
N15 C14 C13 121.2(3)
N15 C14 C29 115.2(3)
C13 C14 C29 123.6(3)
C14 N15 C10 119.5(3)
C14 N15 Dy1 119.83(19)
C10 N15 Dy1 117.58(19)
O2 C16 N2 122.2(3)
O2 C16 C25 116.1(3)
N2 C16 C25 121.7(3)
N2 C17 C18 111.9(3)
N2 C17 H17A 109.2
C18 C17 H17A 109.2
N2 C17 H17B 109.2
C18 C17 H17B 109.2
H17A C17 H17B 107.9
C17 C18 H18A 109.5
C17 C18 H18B 109.5
H18A C18 H18B 109.5
C17 C18 H18C 109.5
H18A C18 H18C 109.5
H18B C18 H18C 109.5
C24 C19 C20 121.7(3)
C24 C19 N2 119.7(3)
C20 C19 N2 118.6(3)
C21 C20 C19 119.7(3)
C21 C20 H20A 120.2
C19 C20 H20A 120.2
C20 C21 C22 118.4(3)
C20 C21 C21A 120.9(3)
C22 C21 C21A 120.7(3)
C21 C21A H21A 109.5
C21 C21A H21B 109.5
H21A C21A H21B 109.5
C21 C21A H21C 109.5
H21A C21A H21C 109.5
H21B C21A H21C 109.5
C23 C22 C21 122.1(3)
C23 C22 H22A 118.9
C21 C22 H22A 118.9
C23 C22A H22B 109.5
C23 C22A H22C 109.5
H22B C22A H22C 109.5
C23 C22A H22D 109.5
H22B C22A H22D 109.5
H22C C22A H22D 109.5
C24 C23 C22 118.8(3)
C24 C23 C22A 120.6(3)
C22 C23 C22A 120.6(3)
C19 C24 C23 119.3(3)
C19 C24 H24A 120.3
C23 C24 H24A 120.3
N30 C25 C26 122.4(3)
N30 C25 C16 111.5(2)
C26 C25 C16 125.8(3)
C25 C26 C27 118.1(3)
C25 C26 H26A 120.9
C27 C26 H26A 120.9
C28 C27 C26 119.7(3)
C28 C27 H27A 120.2
C26 C27 H27A 120.2
C29 C28 C27 119.2(3)
C29 C28 H28A 120.4
C27 C28 H28A 120.4
N30 C29 C28 120.9(3)
N30 C29 C14 115.2(3)
C28 C29 C14 123.9(3)
C25 N30 C29 119.6(3)
C25 N30 Dy1 116.15(19)
C29 N30 Dy1 124.21(19)

loop_
_geom_bond_atom_site_label_1
_geom_bond_atom_site_label_2
_geom_bond_distance
Dy1 O1 2.323(2)
Dy1 O2 2.390(2)
Dy1 O5N 2.416(2)
Dy1 O1N 2.463(2)
Dy1 O2N 2.466(2)
Dy1 O8N 2.467(2)
Dy1 N30 2.481(2)
Dy1 O7N 2.489(2)
Dy1 O4N 2.526(2)
Dy1 N15 2.581(2)
Dy1 N2N 2.849(2)
Dy1 N1N 2.888(3)
O1 C1 1.250(3)
O1N N1N 1.284(3)
N1N O3N 1.223(3)
N1N O2N 1.272(3)
N1 C1 1.340(4)
N1 C4 1.435(4)
N1 C2 1.490(4)
C1 C10 1.506(4)
O2 C16 1.258(3)
N2N O5N 1.232(3)
N2N O4N 1.259(3)
N2N O6N 1.262(3)
N2 C16 1.332(4)
N2 C19 1.447(4)
N2 C17 1.487(4)
C2 C3 1.508(5)
C2 H2A 0.9900
C2 H2B 0.9900
N3N O9N 1.220(4)
N3N O8N 1.255(3)
N3N O7N 1.277(3)
C3 H3A 0.9800
C3 H3B 0.9800
C3 H3C 0.9800
C4 C5 1.384(4)
C4 C9 1.389(4)
C5 C6 1.392(4)
C5 H5A 0.9500
C6 C7 1.398(5)
C6 C7A 1.508(5)
C6A C8 1.505(5)
C6A H6AA 0.9800
C6A H6AB 0.9800
C6A H6AC 0.9800
C7 C8 1.392(5)
C7 H7A 0.9500
C7A H7AA 0.9800
C7A H7AB 0.9800
C7A H7AC 0.9800
C8 C9 1.387(4)
C9 H9A 0.9500
C10 N15 1.349(4)
C10 C11 1.387(4)
C11 C12 1.392(4)
C11 H11A 0.9500
C12 C13 1.379(4)
C12 H12A 0.9500
C13 C14 1.397(4)
C13 H13A 0.9500
C14 N15 1.345(4)
C14 C29 1.484(4)
C16 C25 1.505(4)
C17 C18 1.519(5)
C17 H17A 0.9900
C17 H17B 0.9900
C18 H18A 0.9800
C18 H18B 0.9800
C18 H18C 0.9800
C19 C24 1.383(4)
C19 C20 1.395(4)
C20 C21 1.385(4)
C20 H20A 0.9500
C21 C22 1.398(5)
C21 C21A 1.502(5)
C21A H21A 0.9800
C21A H21B 0.9800
C21A H21C 0.9800
C22 C23 1.392(5)
C22 H22A 0.9500
C22A C23 1.515(5)
C22A H22B 0.9800
C22A H22C 0.9800
C22A H22D 0.9800
C23 C24 1.392(4)
C24 H24A 0.9500
C25 N30 1.350(4)
C25 C26 1.376(4)
C26 C27 1.396(4)
C26 H26A 0.9500
C27 C28 1.384(4)
C27 H27A 0.9500
C28 C29 1.390(4)
C28 H28A 0.9500
C29 N30 1.349(4)

loop_
_geom_hbond_atom_site_label_D
_geom_hbond_atom_site_label_H
_geom_hbond_atom_site_label_A
_geom_hbond_distance_DH
_geom_hbond_distance_HA
_geom_hbond_distance_DA
_geom_hbond_angle_DHA
_geom_hbond_site_symmetry_A
C13 H13A O2 0.95 2.55 3.467(4) 162.0 4_576
C18 H18C O5N 0.98 2.52 3.457(4) 159.5 .
C20 H20A O6N 0.95 2.56 3.414(4) 149.1 1_565
C24 H24A O1N 0.95 2.58 3.414(4) 147.3 .
C26 H26A O2N 0.95 2.53 3.120(4) 120.7 1_565
C28 H28A O5N 0.95 2.55 3.107(4) 117.8 4_576
